data_7017347
loop_
_publ_author_name
'Herchel, Radovan'
'Pavelek, Lubom\'ir'
'Tr\'avn\'i\<cek, Zden\<ek'

_publ_section_title
;
 Dinuclear and 1D iron(iii) Schiff base complexes bridged by
 4-salicylideneamino-1,2,4-triazolate: X-ray structures and magnetic
 properties.
;
_journal_issue 44
_journal_name_full 'Dalton transactions (Cambridge, England : 2003)'
_journal_page_first 11896
_journal_page_last 11903
_journal_paper_doi 10.1039/c1dt11127b
_journal_volume 40
_journal_year 2011
_chemical_formula_sum 'C30 H31 Fe N6 O4'
_chemical_formula_weight 595.46
_chemical_name_systematic
;
?
;
_space_group_IT_number 14
_symmetry_cell_setting monoclinic
_symmetry_space_group_name_Hall '-P 2ybc'
_symmetry_space_group_name_H-M 'P 1 21/c 1'
_atom_sites_solution_hydrogens geom
_atom_sites_solution_primary direct
_atom_sites_solution_secondary difmap
_audit_creation_method SHELXL-97
_cell_angle_alpha 90.00
_cell_angle_beta 103.704(3)
_cell_angle_gamma 90.00
_cell_formula_units_Z 4
_cell_length_a 9.4571(2)
_cell_length_b 16.3096(4)
_cell_length_c 17.6369(5)
_cell_measurement_reflns_used 16036
_cell_measurement_temperature 100(2)
_cell_measurement_theta_max 33.2975
_cell_measurement_theta_min 3.0125
_cell_volume 2642.90(12)
_computing_structure_refinement 'SHELXL-97 (Sheldrick, 1997)'
_computing_structure_solution 'SHELXS-97 (Sheldrick, 1990)'
_diffrn_ambient_temperature 100(2)
_diffrn_detector_area_resol_mean 8.3611
_diffrn_measured_fraction_theta_full 0.998
_diffrn_measured_fraction_theta_max 0.998
_diffrn_measurement_device_type 'Xcalibur, Sapphire2, large Be window'
_diffrn_measurement_method '\w scans'
_diffrn_radiation_monochromator graphite
_diffrn_radiation_source 'Enhance (Mo) X-ray source'
_diffrn_radiation_type MoK\a
_diffrn_radiation_wavelength 0.71073
_diffrn_reflns_av_R_equivalents 0.0262
_diffrn_reflns_av_sigmaI/netI 0.0247
_diffrn_reflns_limit_h_max 11
_diffrn_reflns_limit_h_min -10
_diffrn_reflns_limit_k_max 18
_diffrn_reflns_limit_k_min -19
_diffrn_reflns_limit_l_max 17
_diffrn_reflns_limit_l_min -20
_diffrn_reflns_number 24639
_diffrn_reflns_theta_full 25.00
_diffrn_reflns_theta_max 25.00
_diffrn_reflns_theta_min 3.02
_exptl_absorpt_coefficient_mu 0.621
_exptl_absorpt_correction_T_max 0.8859
_exptl_absorpt_correction_T_min 0.7893
_exptl_absorpt_correction_type multi-scan
_exptl_absorpt_process_details
;
CrysAlis RED, Oxford Diffraction Ltd.,
Version 1.171.33.52 (release 06-11-2009 CrysAlis171 .NET)
(compiled Nov 6 2009,16:24:50)
Empirical absorption correction using spherical harmonics,
implemented in SCALE3 ABSPACK scaling algorithm.
;
_exptl_crystal_colour black
_exptl_crystal_density_diffrn 1.497
_exptl_crystal_density_method 'not measured'
_exptl_crystal_description prism
_exptl_crystal_F_000 1244
_exptl_crystal_size_max 0.40
_exptl_crystal_size_mid 0.20
_exptl_crystal_size_min 0.20
_refine_diff_density_max 0.311
_refine_diff_density_min -0.522
_refine_diff_density_rms 0.059
_refine_ls_extinction_method none
_refine_ls_goodness_of_fit_ref 1.075
_refine_ls_hydrogen_treatment constr
_refine_ls_matrix_type full
_refine_ls_number_parameters 371
_refine_ls_number_reflns 4649
_refine_ls_number_restraints 0
_refine_ls_restrained_S_all 1.075
_refine_ls_R_factor_all 0.0455
_refine_ls_R_factor_gt 0.0339
_refine_ls_shift/su_max 0.001
_refine_ls_shift/su_mean 0.000
_refine_ls_structure_factor_coef Fsqd
_refine_ls_weighting_details 'calc w=1/[\s^2^(Fo^2^)+(0.0556P)^2^+0.7348P] where P=(Fo^2^+2Fc^2^)/3'
_refine_ls_weighting_scheme calc
_refine_ls_wR_factor_gt 0.0901
_refine_ls_wR_factor_ref 0.0931
_reflns_number_gt 3748
_reflns_number_total 4649
_reflns_threshold_expression >2sigma(I)
_cod_data_source_file c1dt11127b.txt
_cod_data_source_block l
_cod_original_cell_volume 2642.89(12)
_cod_original_sg_symbol_H-M 'P 21/c'
_cod_database_code 7017347

loop_
_symmetry_equiv_pos_as_xyz
'x, y, z'
'-x, y+1/2, -z+1/2'
'-x, -y, -z'
'x, -y-1/2, z-1/2'

loop_
_atom_site_label
_atom_site_type_symbol
_atom_site_fract_x
_atom_site_fract_y
_atom_site_fract_z
_atom_site_U_iso_or_equiv
_atom_site_adp_type
_atom_site_occupancy
_atom_site_symmetry_multiplicity
_atom_site_calc_flag
_atom_site_refinement_flags
Fe1 Fe 0.44837(3) 0.746850(17) 0.601694(17) 0.01424(11) Uani 1 1 d .
C1 C 0.5866(2) 0.61531(13) 0.52338(12) 0.0159(5) Uani 1 1 d .
N6 N 0.6652(2) 0.44504(11) 0.65977(10) 0.0208(4) Uani 1 1 d .
N5 N 0.63145(18) 0.43043(11) 0.73266(10) 0.0173(4) Uani 1 1 d .
N4 N 0.62408(19) 0.44000(11) 0.85561(10) 0.0196(4) Uani 1 1 d .
N3 N 0.58829(19) 0.36063(11) 0.82972(10) 0.0179(4) Uani 1 1 d .
N1 N 0.22243(19) 0.75679(10) 0.55329(10) 0.0159(4) Uani 1 1 d .
N2 N 0.44032(18) 0.83004(10) 0.50937(9) 0.0146(4) Uani 1 1 d .
O1 O 0.40618(15) 0.68646(9) 0.68784(8) 0.0189(3) Uani 1 1 d .
O2 O 0.65428(15) 0.76870(9) 0.63771(8) 0.0169(3) Uani 1 1 d .
O3 O 0.47768(15) 0.64955(9) 0.54755(8) 0.0180(3) Uani 1 1 d .
C2 C 0.6384(2) 0.64909(14) 0.46189(13) 0.0205(5) Uani 1 1 d .
H2A H 0.6032 0.7008 0.4408 0.025 Uiso 1 1 calc R
C3 C 0.7398(2) 0.60783(14) 0.43192(13) 0.0225(5) Uani 1 1 d .
H3A H 0.7722 0.6311 0.3896 0.027 Uiso 1 1 calc R
C4 C 0.7959(2) 0.53269(14) 0.46245(13) 0.0224(5) Uani 1 1 d .
H4A H 0.8633 0.5038 0.4401 0.027 Uiso 1 1 calc R
O4 O 0.7502(2) 0.66090(11) 0.76879(11) 0.0421(5) Uani 1 1 d .
C5 C 0.7524(2) 0.50086(13) 0.52539(13) 0.0202(5) Uani 1 1 d .
H5A H 0.7922 0.4503 0.5474 0.024 Uiso 1 1 calc R
C6 C 0.6500(2) 0.54192(12) 0.55755(12) 0.0158(5) Uani 1 1 d .
C7 C 0.6124(2) 0.51258(13) 0.62760(12) 0.0166(5) Uani 1 1 d .
H7A H 0.5478 0.5437 0.6501 0.020 Uiso 1 1 calc R
C8 C 0.6503(2) 0.47988(13) 0.79595(12) 0.0203(5) Uani 1 1 d .
H8A H 0.6787 0.5358 0.7969 0.024 Uiso 1 1 calc R
C9 C 0.5957(2) 0.35698(13) 0.75686(13) 0.0209(5) Uani 1 1 d .
H9A H 0.5783 0.3091 0.7254 0.025 Uiso 1 1 calc R
C10 C 0.2906(2) 0.64130(13) 0.68952(12) 0.0176(5) Uani 1 1 d .
C11 C 0.3033(2) 0.57839(14) 0.74474(13) 0.0228(5) Uani 1 1 d .
H11A H 0.3957 0.5672 0.7783 0.027 Uiso 1 1 calc R
C12 C 0.1846(3) 0.53218(14) 0.75157(14) 0.0279(6) Uani 1 1 d .
H12A H 0.1966 0.4891 0.7888 0.034 Uiso 1 1 calc R
C13 C 0.0472(3) 0.54842(15) 0.70411(14) 0.0277(6) Uani 1 1 d .
H13A H -0.0351 0.5178 0.7098 0.033 Uiso 1 1 calc R
C14 C 0.0324(2) 0.60916(14) 0.64909(13) 0.0227(5) Uani 1 1 d .
H14A H -0.0614 0.6205 0.6170 0.027 Uiso 1 1 calc R
C15 C 0.1521(2) 0.65511(13) 0.63882(12) 0.0179(5) Uani 1 1 d .
C16 C 0.1250(2) 0.71498(13) 0.57677(12) 0.0182(5) Uani 1 1 d .
H16A H 0.0263 0.7245 0.5508 0.022 Uiso 1 1 calc R
C17 C 0.1780(2) 0.82188(13) 0.49304(12) 0.0171(5) Uani 1 1 d .
H17A H 0.1714 0.8746 0.5210 0.020 Uiso 1 1 calc R
C18 C 0.3011(2) 0.83119(13) 0.45044(12) 0.0175(5) Uani 1 1 d .
H18A H 0.2903 0.8849 0.4223 0.021 Uiso 1 1 calc R
C19 C 0.3014(2) 0.76225(13) 0.39230(13) 0.0200(5) Uani 1 1 d .
H19A H 0.3747 0.7745 0.3620 0.024 Uiso 1 1 calc R
H19B H 0.3304 0.7105 0.4212 0.024 Uiso 1 1 calc R
C20 C 0.1535(2) 0.75047(14) 0.33615(13) 0.0210(5) Uani 1 1 d .
H20A H 0.1291 0.7996 0.3026 0.025 Uiso 1 1 calc R
H20B H 0.1573 0.7027 0.3020 0.025 Uiso 1 1 calc R
C21 C 0.0367(2) 0.73669(14) 0.38092(13) 0.0220(5) Uani 1 1 d .
H21A H -0.0592 0.7305 0.3438 0.026 Uiso 1 1 calc R
H21B H 0.0577 0.6857 0.4120 0.026 Uiso 1 1 calc R
C22 C 0.0328(2) 0.80900(14) 0.43468(12) 0.0213(5) Uani 1 1 d .
H22A H -0.0439 0.7996 0.4634 0.026 Uiso 1 1 calc R
H22B H 0.0073 0.8593 0.4029 0.026 Uiso 1 1 calc R
C23 C 0.5423(2) 0.87928(13) 0.50295(12) 0.0161(5) Uani 1 1 d .
H23A H 0.5211 0.9180 0.4615 0.019 Uiso 1 1 calc R
C24 C 0.6876(2) 0.88088(13) 0.55368(12) 0.0159(5) Uani 1 1 d .
C25 C 0.7850(2) 0.93952(13) 0.53667(12) 0.0188(5) Uani 1 1 d .
H25A H 0.7516 0.9770 0.4951 0.023 Uiso 1 1 calc R
C26 C 0.9272(2) 0.94389(14) 0.57862(13) 0.0211(5) Uani 1 1 d .
H26A H 0.9910 0.9843 0.5666 0.025 Uiso 1 1 calc R
C27 C 0.9765(2) 0.88809(14) 0.63900(12) 0.0202(5) Uani 1 1 d .
H27A H 1.0751 0.8900 0.6678 0.024 Uiso 1 1 calc R
C28 C 0.8840(2) 0.83025(13) 0.65737(12) 0.0173(5) Uani 1 1 d .
H28A H 0.9201 0.7928 0.6987 0.021 Uiso 1 1 calc R
C29 C 0.7375(2) 0.82523(12) 0.61648(11) 0.0149(4) Uani 1 1 d .
C30 C 0.6790(3) 0.69249(18) 0.82181(17) 0.0432(7) Uani 1 1 d .
H30C H 0.5771 0.6749 0.8081 0.065 Uiso 1 1 calc R
H30B H 0.6836 0.7525 0.8210 0.065 Uiso 1 1 calc R
H30A H 0.7257 0.6726 0.8742 0.065 Uiso 1 1 calc R
H4W H 0.7210 0.6964 0.7183 0.050 Uiso 1 1 d .

loop_
_atom_site_aniso_label
_atom_site_aniso_U_11
_atom_site_aniso_U_22
_atom_site_aniso_U_33
_atom_site_aniso_U_23
_atom_site_aniso_U_13
_atom_site_aniso_U_12
Fe1 0.01331(17) 0.01609(18) 0.01392(17) 0.00228(12) 0.00442(12) 0.00153(12)
C1 0.0133(11) 0.0158(11) 0.0175(11) -0.0046(9) 0.0016(9) -0.0032(9)
N6 0.0262(10) 0.0197(10) 0.0197(10) 0.0019(8) 0.0119(8) -0.0006(8)
N5 0.0193(9) 0.0172(9) 0.0161(9) 0.0014(8) 0.0054(7) 0.0009(8)
N4 0.0213(10) 0.0175(10) 0.0195(10) -0.0004(8) 0.0039(8) 0.0011(8)
N3 0.0181(10) 0.0190(9) 0.0167(9) -0.0014(8) 0.0042(8) -0.0018(8)
N1 0.0170(9) 0.0185(9) 0.0130(9) -0.0010(7) 0.0052(7) 0.0015(8)
N2 0.0144(9) 0.0168(9) 0.0124(9) 0.0008(7) 0.0031(7) 0.0042(8)
O1 0.0174(8) 0.0216(8) 0.0190(8) 0.0049(7) 0.0067(6) -0.0012(7)
O2 0.0142(7) 0.0188(8) 0.0170(8) 0.0029(6) 0.0025(6) 0.0001(6)
O3 0.0158(8) 0.0170(8) 0.0226(8) -0.0013(6) 0.0070(6) 0.0016(6)
C2 0.0193(11) 0.0198(11) 0.0216(12) 0.0037(9) 0.0034(9) 0.0022(9)
C3 0.0230(12) 0.0263(12) 0.0199(12) 0.0010(10) 0.0087(9) -0.0042(10)
C4 0.0219(12) 0.0217(12) 0.0266(13) -0.0033(10) 0.0117(10) 0.0015(10)
O4 0.0514(12) 0.0350(10) 0.0359(11) 0.0015(9) 0.0024(9) -0.0027(9)
C5 0.0210(12) 0.0149(11) 0.0248(12) -0.0007(9) 0.0059(10) 0.0005(9)
C6 0.0150(11) 0.0158(11) 0.0164(11) -0.0022(9) 0.0034(9) -0.0040(9)
C7 0.0131(10) 0.0170(11) 0.0190(11) -0.0040(9) 0.0028(9) -0.0026(9)
C8 0.0211(12) 0.0161(11) 0.0223(12) 0.0001(10) 0.0021(9) 0.0019(9)
C9 0.0269(12) 0.0183(11) 0.0188(12) -0.0024(9) 0.0078(10) -0.0053(10)
C10 0.0204(12) 0.0177(11) 0.0186(11) -0.0021(9) 0.0125(9) 0.0004(9)
C11 0.0246(12) 0.0228(12) 0.0236(12) 0.0036(10) 0.0106(10) 0.0044(10)
C12 0.0367(14) 0.0235(13) 0.0287(13) 0.0047(11) 0.0178(11) -0.0009(11)
C13 0.0262(13) 0.0285(13) 0.0316(14) -0.0008(11) 0.0130(11) -0.0086(11)
C14 0.0215(12) 0.0259(12) 0.0224(12) -0.0052(10) 0.0087(10) -0.0044(10)
C15 0.0215(12) 0.0182(11) 0.0168(11) -0.0039(9) 0.0104(9) 0.0007(9)
C16 0.0165(11) 0.0225(11) 0.0159(11) -0.0046(9) 0.0044(9) 0.0011(9)
C17 0.0182(11) 0.0185(11) 0.0147(11) 0.0001(9) 0.0041(9) 0.0035(9)
C18 0.0168(11) 0.0207(11) 0.0138(11) 0.0043(9) 0.0013(9) 0.0019(9)
C19 0.0178(11) 0.0243(12) 0.0183(11) 0.0005(9) 0.0056(9) 0.0009(9)
C20 0.0226(12) 0.0224(12) 0.0170(11) -0.0030(10) 0.0026(9) -0.0010(10)
C21 0.0193(12) 0.0244(12) 0.0210(12) -0.0007(10) 0.0022(9) -0.0033(10)
C22 0.0195(12) 0.0254(12) 0.0194(12) 0.0025(10) 0.0052(9) 0.0034(10)
C23 0.0198(12) 0.0174(11) 0.0129(10) 0.0019(9) 0.0075(9) 0.0033(9)
C24 0.0156(11) 0.0193(11) 0.0138(11) -0.0027(9) 0.0053(8) 0.0020(9)
C25 0.0252(12) 0.0173(11) 0.0159(11) 0.0006(9) 0.0086(9) 0.0012(10)
C26 0.0210(12) 0.0221(12) 0.0233(12) -0.0039(10) 0.0113(9) -0.0052(10)
C27 0.0160(11) 0.0257(12) 0.0193(12) -0.0063(10) 0.0051(9) -0.0008(10)
C28 0.0174(11) 0.0185(11) 0.0161(11) -0.0013(9) 0.0040(9) 0.0030(9)
C29 0.0173(11) 0.0148(11) 0.0145(11) -0.0026(9) 0.0075(9) 0.0015(9)
C30 0.0327(15) 0.0450(17) 0.0504(18) 0.0038(14) 0.0069(13) 0.0032(13)

loop_
_atom_type_symbol
_atom_type_description
_atom_type_scat_dispersion_real
_atom_type_scat_dispersion_imag
_atom_type_scat_source
C C 0.0033 0.0016 'International Tables Vol C Tables 4.2.6.8 and 6.1.1.4'
H H 0.0000 0.0000 'International Tables Vol C Tables 4.2.6.8 and 6.1.1.4'
N N 0.0061 0.0033 'International Tables Vol C Tables 4.2.6.8 and 6.1.1.4'
O O 0.0106 0.0060 'International Tables Vol C Tables 4.2.6.8 and 6.1.1.4'
Fe Fe 0.3463 0.8444 'International Tables Vol C Tables 4.2.6.8 and 6.1.1.4'

loop_
_geom_angle_atom_site_label_1
_geom_angle_atom_site_label_2
_geom_angle_atom_site_label_3
_geom_angle
_geom_angle_site_symmetry_3
O3 Fe1 O1 92.94(6) .
O3 Fe1 O2 93.64(6) .
O1 Fe1 O2 102.44(6) .
O3 Fe1 N2 97.58(6) .
O1 Fe1 N2 163.87(6) .
O2 Fe1 N2 89.11(6) .
O3 Fe1 N1 96.59(6) .
O1 Fe1 N1 88.81(6) .
O2 Fe1 N1 164.38(6) .
N2 Fe1 N1 77.89(7) .
O3 Fe1 N3 177.90(6) 2_656
O1 Fe1 N3 84.96(6) 2_656
O2 Fe1 N3 86.77(6) 2_656
N2 Fe1 N3 84.49(6) 2_656
N1 Fe1 N3 83.44(6) 2_656
O3 C1 C2 121.49(19) .
O3 C1 C6 120.28(18) .
C2 C1 C6 118.20(19) .
C7 N6 N5 113.44(17) .
C9 N5 C8 105.28(17) .
C9 N5 N6 124.54(17) .
C8 N5 N6 129.35(18) .
C8 N4 N3 106.06(17) .
C9 N3 N4 107.51(17) .
C9 N3 Fe1 122.30(14) 2_646
N4 N3 Fe1 129.71(13) 2_646
C16 N1 C17 120.20(18) .
C16 N1 Fe1 124.11(15) .
C17 N1 Fe1 115.48(13) .
C23 N2 C18 119.75(17) .
C23 N2 Fe1 125.60(14) .
C18 N2 Fe1 114.61(13) .
C10 O1 Fe1 128.84(13) .
C29 O2 Fe1 131.01(13) .
C1 O3 Fe1 136.65(13) .
C3 C2 C1 120.5(2) .
C3 C2 H2A 119.7 .
C1 C2 H2A 119.7 .
C2 C3 C4 121.2(2) .
C2 C3 H3A 119.4 .
C4 C3 H3A 119.4 .
C5 C4 C3 119.0(2) .
C5 C4 H4A 120.5 .
C3 C4 H4A 120.5 .
C30 O4 H4W 107.4 .
C4 C5 C6 120.9(2) .
C4 C5 H5A 119.5 .
C6 C5 H5A 119.5 .
C5 C6 C1 119.82(19) .
C5 C6 C7 121.38(19) .
C1 C6 C7 118.73(18) .
N6 C7 C6 120.84(19) .
N6 C7 H7A 119.6 .
C6 C7 H7A 119.6 .
N4 C8 N5 110.70(19) .
N4 C8 H8A 124.7 .
N5 C8 H8A 124.7 .
N3 C9 N5 110.42(19) .
N3 C9 H9A 124.8 .
N5 C9 H9A 124.8 .
O1 C10 C11 119.2(2) .
O1 C10 C15 122.78(19) .
C11 C10 C15 118.0(2) .
C12 C11 C10 121.6(2) .
C12 C11 H11A 119.2 .
C10 C11 H11A 119.2 .
C11 C12 C13 120.3(2) .
C11 C12 H12A 119.8 .
C13 C12 H12A 119.8 .
C14 C13 C12 119.1(2) .
C14 C13 H13A 120.4 .
C12 C13 H13A 120.4 .
C13 C14 C15 121.8(2) .
C13 C14 H14A 119.1 .
C15 C14 H14A 119.1 .
C14 C15 C10 119.1(2) .
C14 C15 C16 117.0(2) .
C10 C15 C16 123.89(19) .
N1 C16 C15 126.0(2) .
N1 C16 H16A 117.0 .
C15 C16 H16A 117.0 .
N1 C17 C22 116.12(18) .
N1 C17 C18 107.54(16) .
C22 C17 C18 110.45(17) .
N1 C17 H17A 107.5 .
C22 C17 H17A 107.5 .
C18 C17 H17A 107.5 .
N2 C18 C19 108.77(16) .
N2 C18 C17 107.95(16) .
C19 C18 C17 112.31(18) .
N2 C18 H18A 109.3 .
C19 C18 H18A 109.3 .
C17 C18 H18A 109.3 .
C20 C19 C18 112.52(18) .
C20 C19 H19A 109.1 .
C18 C19 H19A 109.1 .
C20 C19 H19B 109.1 .
C18 C19 H19B 109.1 .
H19A C19 H19B 107.8 .
C21 C20 C19 110.47(18) .
C21 C20 H20A 109.6 .
C19 C20 H20A 109.6 .
C21 C20 H20B 109.6 .
C19 C20 H20B 109.6 .
H20A C20 H20B 108.1 .
C22 C21 C20 109.73(18) .
C22 C21 H21A 109.7 .
C20 C21 H21A 109.7 .
C22 C21 H21B 109.7 .
C20 C21 H21B 109.7 .
H21A C21 H21B 108.2 .
C21 C22 C17 112.20(18) .
C21 C22 H22A 109.2 .
C17 C22 H22A 109.2 .
C21 C22 H22B 109.2 .
C17 C22 H22B 109.2 .
H22A C22 H22B 107.9 .
N2 C23 C24 125.42(19) .
N2 C23 H23A 117.3 .
C24 C23 H23A 117.3 .
C25 C24 C29 119.05(19) .
C25 C24 C23 116.90(19) .
C29 C24 C23 124.00(19) .
C26 C25 C24 121.8(2) .
C26 C25 H25A 119.1 .
C24 C25 H25A 119.1 .
C25 C26 C27 119.0(2) .
C25 C26 H26A 120.5 .
C27 C26 H26A 120.5 .
C28 C27 C26 120.7(2) .
C28 C27 H27A 119.6 .
C26 C27 H27A 119.6 .
C27 C28 C29 121.6(2) .
C27 C28 H28A 119.2 .
C29 C28 H28A 119.2 .
O2 C29 C28 118.43(18) .
O2 C29 C24 123.71(19) .
C28 C29 C24 117.86(18) .
O4 C30 H30C 109.5 .
O4 C30 H30B 109.5 .
H30C C30 H30B 109.5 .
O4 C30 H30A 109.5 .
H30C C30 H30A 109.5 .
H30B C30 H30A 109.5 .

loop_
_geom_bond_atom_site_label_1
_geom_bond_atom_site_label_2
_geom_bond_distance
_geom_bond_site_symmetry_2
Fe1 O3 1.9059(14) .
Fe1 O1 1.9300(14) .
Fe1 O2 1.9330(14) .
Fe1 N2 2.1070(17) .
Fe1 N1 2.1110(18) .
Fe1 N3 2.2860(17) 2_656
C1 O3 1.327(2) .
C1 C2 1.404(3) .
C1 C6 1.409(3) .
N6 C7 1.285(3) .
N6 N5 1.416(2) .
N5 C9 1.342(3) .
N5 C8 1.354(3) .
N4 C8 1.310(3) .
N4 N3 1.388(2) .
N3 C9 1.305(3) .
N3 Fe1 2.2860(17) 2_646
N1 C16 1.291(3) .
N1 C17 1.490(3) .
N2 C23 1.280(3) .
N2 C18 1.472(3) .
O1 C10 1.324(3) .
O2 C29 1.322(2) .
C2 C3 1.376(3) .
C2 H2A 0.9500 .
C3 C4 1.392(3) .
C3 H3A 0.9500 .
C4 C5 1.374(3) .
C4 H4A 0.9500 .
O4 C30 1.375(3) .
O4 H4W 1.0430 .
C5 C6 1.403(3) .
C5 H5A 0.9500 .
C6 C7 1.446(3) .
C7 H7A 0.9500 .
C8 H8A 0.9500 .
C9 H9A 0.9500 .
C10 C11 1.400(3) .
C10 C15 1.418(3) .
C11 C12 1.381(3) .
C11 H11A 0.9500 .
C12 C13 1.394(3) .
C12 H12A 0.9500 .
C13 C14 1.370(3) .
C13 H13A 0.9500 .
C14 C15 1.405(3) .
C14 H14A 0.9500 .
C15 C16 1.443(3) .
C16 H16A 0.9500 .
C17 C22 1.523(3) .
C17 C18 1.535(3) .
C17 H17A 1.0000 .
C18 C19 1.522(3) .
C18 H18A 1.0000 .
C19 C20 1.522(3) .
C19 H19A 0.9900 .
C19 H19B 0.9900 .
C20 C21 1.519(3) .
C20 H20A 0.9900 .
C20 H20B 0.9900 .
C21 C22 1.519(3) .
C21 H21A 0.9900 .
C21 H21B 0.9900 .
C22 H22A 0.9900 .
C22 H22B 0.9900 .
C23 C24 1.452(3) .
C23 H23A 0.9500 .
C24 C25 1.409(3) .
C24 C29 1.423(3) .
C25 C26 1.375(3) .
C25 H25A 0.9500 .
C26 C27 1.394(3) .
C26 H26A 0.9500 .
C27 C28 1.377(3) .
C27 H27A 0.9500 .
C28 C29 1.404(3) .
C28 H28A 0.9500 .
C30 H30C 0.9800 .
C30 H30B 0.9800 .
C30 H30A 0.9800 .

loop_
_geom_hbond_atom_site_label_D
_geom_hbond_atom_site_label_H
_geom_hbond_atom_site_label_A
_geom_hbond_distance_DH
_geom_hbond_distance_HA
_geom_hbond_distance_DA
_geom_hbond_angle_DHA
O4 H4W O2 1.04 1.84 2.875(2) 171.3
